data_7206691
loop_
_publ_author_name
'Tian, Ai-xiang'
'Liu, Xiao-jing'
'Ying, Jun'
'Zhu, Dong-xia'
'Wang, Xiu-li'
'Peng, Jun'

_publ_section_title
;
 A series of organopolymolybdate polymers linked by dual fuses:
 metal--organic moiety and organic ligand through Mo--N bonds
;
_journal_issue 22
_journal_name_full CrystEngComm
_journal_page_first 6680
_journal_paper_doi 10.1039/c1ce05649b
_journal_volume 13
_journal_year 2011
_chemical_formula_sum 'C16 H28 Cu Mo4 N12 O15'
_chemical_formula_weight 1075.78
_chemical_name_systematic
;
?
;
_space_group_IT_number 2
_symmetry_cell_setting triclinic
_symmetry_space_group_name_Hall '-P 1'
_symmetry_space_group_name_H-M 'P -1'
_atom_sites_solution_hydrogens geom
_atom_sites_solution_primary direct
_atom_sites_solution_secondary difmap
_audit_creation_method SHELXL-97
_cell_angle_alpha 72.1200(10)
_cell_angle_beta 68.4780(10)
_cell_angle_gamma 87.3250(10)
_cell_formula_units_Z 2
_cell_length_a 10.6009(10)
_cell_length_b 12.2124(12)
_cell_length_c 13.7623(14)
_cell_measurement_temperature 296(2)
_cell_volume 1573.0(3)
_computing_structure_refinement 'SHELXL-97 (Sheldrick, 1997)'
_computing_structure_solution 'SHELXS-97 (Sheldrick, 1990)'
_diffrn_ambient_temperature 296(2)
_diffrn_measured_fraction_theta_full 0.875
_diffrn_measured_fraction_theta_max 0.875
_diffrn_radiation_monochromator graphite
_diffrn_radiation_source 'fine-focus sealed tube'
_diffrn_radiation_type MoK\a
_diffrn_radiation_wavelength 0.71073
_diffrn_reflns_av_R_equivalents 0.0187
_diffrn_reflns_av_sigmaI/netI 0.0485
_diffrn_reflns_limit_h_max 14
_diffrn_reflns_limit_h_min -13
_diffrn_reflns_limit_k_max 16
_diffrn_reflns_limit_k_min -15
_diffrn_reflns_limit_l_max 18
_diffrn_reflns_limit_l_min -17
_diffrn_reflns_number 9169
_diffrn_reflns_theta_full 28.21
_diffrn_reflns_theta_max 28.21
_diffrn_reflns_theta_min 1.67
_diffrn_standards_decay_% none
_exptl_absorpt_coefficient_mu 2.302
_exptl_absorpt_correction_T_max 0.692
_exptl_absorpt_correction_T_min 0.614
_exptl_absorpt_correction_type numerical
_exptl_absorpt_process_details 'ABSCOR by T.Higashi 8 March, 1995'
_exptl_crystal_colour blue
_exptl_crystal_density_diffrn 2.263
_exptl_crystal_density_method 'not measured'
_exptl_crystal_description block
_exptl_crystal_F_000 1042
_exptl_crystal_size_max 0.24
_exptl_crystal_size_mid 0.18
_exptl_crystal_size_min 0.16
_refine_diff_density_max 0.881
_refine_diff_density_min -1.035
_refine_diff_density_rms 0.143
_refine_ls_extinction_method none
_refine_ls_goodness_of_fit_ref 1.034
_refine_ls_hydrogen_treatment refo
_refine_ls_matrix_type full
_refine_ls_number_parameters 431
_refine_ls_number_reflns 6770
_refine_ls_number_restraints 0
_refine_ls_restrained_S_all 1.034
_refine_ls_R_factor_all 0.0580
_refine_ls_R_factor_gt 0.0377
_refine_ls_shift/su_max 0.001
_refine_ls_shift/su_mean 0.000
_refine_ls_structure_factor_coef Fsqd
_refine_ls_weighting_details 'calc w=1/[\s^2^(Fo^2^)+(0.0477P)^2^+0.5300P] where P=(Fo^2^+2Fc^2^)/3'
_refine_ls_weighting_scheme calc
_refine_ls_wR_factor_gt 0.0855
_refine_ls_wR_factor_ref 0.0942
_reflns_number_gt 5190
_reflns_number_total 7734
_reflns_threshold_expression >2sigma(I)
_cod_data_source_file c1ce05649b.txt
_cod_data_source_block compound-2
_cod_original_sg_symbol_H-M P-1
_cod_database_code 7206691

loop_
_symmetry_equiv_pos_as_xyz
'x, y, z'
'-x, -y, -z'

loop_
_atom_site_label
_atom_site_type_symbol
_atom_site_fract_x
_atom_site_fract_y
_atom_site_fract_z
_atom_site_U_iso_or_equiv
_atom_site_adp_type
_atom_site_occupancy
_atom_site_symmetry_multiplicity
_atom_site_calc_flag
_atom_site_refinement_flags
Mo1 Mo -0.16300(4) 0.43299(4) 1.57220(3) 0.01864(10) Uani 1 1 d .
Mo2 Mo 0.08008(4) 0.31640(4) 1.65388(3) 0.02027(11) Uani 1 1 d .
Mo3 Mo 0.18975(4) 0.49934(4) 1.20050(3) 0.02104(11) Uani 1 1 d .
Mo4 Mo 0.16906(4) 0.28679(4) 1.41198(3) 0.02049(11) Uani 1 1 d .
OW1 O -0.1427(4) 0.0081(4) 1.6787(3) 0.0415(10) Uani 1 1 d .
O1 O 0.0166(3) 0.3843(3) 1.5116(3) 0.0209(7) Uani 1 1 d .
O2 O 0.0897(3) 0.3620(3) 1.3021(3) 0.0245(8) Uani 1 1 d .
O3 O -0.0042(4) 0.1808(3) 1.7112(3) 0.0309(8) Uani 1 1 d .
O4 O -0.0772(3) 0.4011(3) 1.6991(3) 0.0221(7) Uani 1 1 d .
O5 O -0.2551(3) 0.5295(3) 1.6571(3) 0.0216(7) Uani 1 1 d .
O6 O 0.2209(3) 0.2837(3) 1.5320(3) 0.0221(7) Uani 1 1 d .
O7 O 0.0555(4) 0.1644(3) 1.4724(3) 0.0276(8) Uani 1 1 d .
O8 O -0.2648(4) 0.3086(3) 1.6278(3) 0.0291(8) Uani 1 1 d .
O9 O 0.1651(4) 0.3202(3) 1.7371(3) 0.0330(9) Uani 1 1 d .
O10 O 0.3136(4) 0.2441(3) 1.3328(3) 0.0340(9) Uani 1 1 d .
O11 O -0.1835(3) 0.4993(3) 1.4476(3) 0.0235(7) Uani 1 1 d .
O12 O 0.3325(4) 0.4470(3) 1.1264(3) 0.0315(8) Uani 1 1 d .
O13 O 0.0972(4) 0.5382(3) 1.1176(3) 0.0299(8) Uani 1 1 d .
Cu1 Cu 0.0000 0.0000 1.5000 0.0250(2) Uani 1 2 d S
Cu2 Cu 0.0000 0.5000 1.0000 0.0256(2) Uani 1 2 d S
C1 C 0.4251(5) 0.6863(5) 1.0220(4) 0.0294(12) Uani 1 1 d .
H1A H 0.4682 0.6297 0.9920 0.035 Uiso 1 1 calc R
C2 C 0.2919(6) 0.7747(4) 1.1248(4) 0.0335(13) Uani 1 1 d .
H2A H 0.2213 0.7885 1.1832 0.040 Uiso 1 1 calc R
C3 C 0.5684(5) 0.8581(5) 0.8748(4) 0.0350(13) Uani 1 1 d .
H3A H 0.6158 0.8018 0.8405 0.042 Uiso 1 1 calc R
H3B H 0.6333 0.8976 0.8896 0.042 Uiso 1 1 calc R
C4 C 0.5162(6) 0.9460(5) 0.7946(4) 0.0348(13) Uani 1 1 d .
H4A H 0.5932 0.9836 0.7283 0.042 Uiso 1 1 calc R
H4B H 0.4737 1.0048 0.8275 0.042 Uiso 1 1 calc R
C5 C 0.4140(6) 0.8941(5) 0.7631(5) 0.0356(13) Uani 1 1 d .
H5A H 0.4478 0.8260 0.7426 0.043 Uiso 1 1 calc R
H5B H 0.3278 0.8720 0.8248 0.043 Uiso 1 1 calc R
C6 C 0.3954(7) 0.9848(6) 0.6671(6) 0.0527(18) Uani 1 1 d .
H6A H 0.3628 1.0523 0.6892 0.063 Uiso 1 1 calc R
H6B H 0.4833 1.0076 0.6076 0.063 Uiso 1 1 calc R
C7 C 0.1975(6) 1.0014(5) 0.6063(5) 0.0354(13) Uani 1 1 d .
H7A H 0.1651 1.0671 0.6250 0.042 Uiso 1 1 calc R
C8 C 0.2266(7) 0.8596(5) 0.5471(6) 0.0486(17) Uani 1 1 d .
H8A H 0.2153 0.8065 0.5143 0.058 Uiso 1 1 calc R
C9 C -0.0226(6) 0.7436(5) 0.8509(4) 0.0349(13) Uani 1 1 d .
H9A H 0.0153 0.7249 0.7860 0.042 Uiso 1 1 calc R
C10 C -0.0946(6) 0.7293(5) 1.0182(5) 0.0367(14) Uani 1 1 d .
H10A H -0.1192 0.7022 1.0941 0.044 Uiso 1 1 calc R
C11 C -0.1635(7) 0.9327(5) 1.0029(6) 0.0498(17) Uani 1 1 d .
H11A H -0.2155 0.9762 0.9607 0.060 Uiso 1 1 calc R
H11B H -0.2247 0.9034 1.0791 0.060 Uiso 1 1 calc R
C12 C -0.0574(9) 1.0092(9) 0.9947(12) 0.123(5) Uani 1 1 d .
H12A H -0.0349 1.0657 0.9224 0.148 Uiso 1 1 calc R
H12B H -0.1037 1.0502 1.0466 0.148 Uiso 1 1 calc R
C13 C -0.2117(5) 0.4437(5) 1.2355(4) 0.0290(12) Uani 1 1 d .
H13A H -0.1486 0.4361 1.2691 0.035 Uiso 1 1 calc R
C14 C -0.3022(6) 0.4723(6) 1.1169(5) 0.0471(17) Uani 1 1 d .
H14A H -0.3125 0.4872 1.0499 0.057 Uiso 1 1 calc R
C15 C -0.4241(6) 0.4061(5) 1.4066(4) 0.0335(13) Uani 1 1 d .
H15A H -0.3690 0.3656 1.4471 0.040 Uiso 1 1 calc R
H15B H -0.5041 0.3557 1.4276 0.040 Uiso 1 1 calc R
C16 C -0.4682(6) 0.5143(5) 1.4383(4) 0.0319(13) Uani 1 1 d .
H16A H -0.3900 0.5691 1.4097 0.038 Uiso 1 1 calc R
H16B H -0.5334 0.5497 1.4060 0.038 Uiso 1 1 calc R
N1 N 0.3173(4) 0.6676(4) 1.1162(3) 0.0274(10) Uani 1 1 d .
N2 N 0.4600(4) 0.7980(4) 0.9787(4) 0.0295(10) Uani 1 1 d .
N3 N 0.3761(5) 0.8572(4) 1.0431(4) 0.0387(12) Uani 1 1 d .
N4 N 0.3217(6) 0.8550(5) 0.5880(5) 0.0537(16) Uani 1 1 d .
N5 N 0.3005(5) 0.9480(4) 0.6255(4) 0.0367(12) Uani 1 1 d .
N6 N 0.1463(5) 0.9488(4) 0.5569(4) 0.0297(10) Uani 1 1 d .
N7 N -0.0390(5) 0.6675(4) 0.9518(3) 0.0287(10) Uani 1 1 d .
N8 N -0.1109(5) 0.8345(4) 0.9629(4) 0.0346(11) Uani 1 1 d .
N9 N -0.0649(6) 0.8446(4) 0.8541(4) 0.0453(13) Uani 1 1 d .
N10 N -0.1809(4) 0.4688(4) 1.1288(3) 0.0286(10) Uani 1 1 d .
N11 N -0.3459(5) 0.4308(4) 1.2881(3) 0.0303(10) Uani 1 1 d .
N12 N -0.4026(6) 0.4523(6) 1.2112(5) 0.0642(18) Uani 1 1 d .
OW2 O -0.4233(11) 0.7656(9) 1.2170(8) 0.183(4) Uiso 1 1 d .

loop_
_atom_site_aniso_label
_atom_site_aniso_U_11
_atom_site_aniso_U_22
_atom_site_aniso_U_33
_atom_site_aniso_U_23
_atom_site_aniso_U_13
_atom_site_aniso_U_12
Mo1 0.0190(2) 0.0197(2) 0.0220(2) -0.00963(17) -0.01064(16) 0.00353(16)
Mo2 0.0230(2) 0.0203(2) 0.0218(2) -0.00856(17) -0.01199(17) 0.00609(17)
Mo3 0.0249(2) 0.0219(2) 0.0201(2) -0.00910(17) -0.01070(17) 0.00416(18)
Mo4 0.0250(2) 0.0178(2) 0.0225(2) -0.00923(17) -0.01108(17) 0.00515(17)
OW1 0.044(3) 0.043(2) 0.038(2) -0.0100(19) -0.0166(19) 0.000(2)
O1 0.0247(18) 0.0199(17) 0.0224(17) -0.0096(14) -0.0116(14) 0.0061(14)
O2 0.030(2) 0.0243(19) 0.0237(18) -0.0079(15) -0.0149(15) 0.0015(15)
O3 0.033(2) 0.0208(19) 0.038(2) -0.0117(16) -0.0099(17) 0.0047(16)
O4 0.0222(18) 0.0258(19) 0.0245(18) -0.0126(15) -0.0123(14) 0.0068(15)
O5 0.0196(17) 0.0240(18) 0.0275(18) -0.0128(15) -0.0124(14) 0.0059(14)
O6 0.0213(18) 0.0228(18) 0.0274(18) -0.0107(15) -0.0133(14) 0.0086(14)
O7 0.034(2) 0.0190(18) 0.035(2) -0.0089(15) -0.0188(17) 0.0035(15)
O8 0.029(2) 0.027(2) 0.035(2) -0.0121(16) -0.0145(16) 0.0020(16)
O9 0.041(2) 0.037(2) 0.032(2) -0.0134(17) -0.0240(18) 0.0080(18)
O10 0.036(2) 0.037(2) 0.034(2) -0.0194(18) -0.0133(17) 0.0134(18)
O11 0.0229(18) 0.0254(19) 0.0282(18) -0.0110(15) -0.0145(15) 0.0048(15)
O12 0.031(2) 0.033(2) 0.0281(19) -0.0119(16) -0.0062(16) 0.0070(17)
O13 0.036(2) 0.032(2) 0.030(2) -0.0121(16) -0.0204(17) 0.0055(17)
Cu1 0.0289(5) 0.0177(4) 0.0353(5) -0.0088(4) -0.0194(4) 0.0041(4)
Cu2 0.0334(5) 0.0212(5) 0.0228(4) -0.0083(4) -0.0104(4) 0.0067(4)
C1 0.029(3) 0.030(3) 0.031(3) -0.014(2) -0.011(2) 0.007(2)
C2 0.038(3) 0.021(3) 0.033(3) -0.009(2) -0.003(2) 0.002(2)
C3 0.024(3) 0.050(4) 0.026(3) -0.006(3) -0.009(2) 0.002(3)
C4 0.034(3) 0.039(3) 0.032(3) -0.004(3) -0.018(3) -0.005(3)
C5 0.037(3) 0.038(3) 0.037(3) -0.010(3) -0.020(3) 0.004(3)
C6 0.059(5) 0.051(4) 0.056(4) -0.005(3) -0.038(4) -0.010(3)
C7 0.049(4) 0.024(3) 0.049(4) -0.016(3) -0.033(3) 0.014(3)
C8 0.064(5) 0.039(4) 0.071(5) -0.029(3) -0.049(4) 0.021(3)
C9 0.059(4) 0.023(3) 0.028(3) -0.010(2) -0.021(3) 0.004(3)
C10 0.054(4) 0.033(3) 0.029(3) -0.013(2) -0.021(3) 0.017(3)
C11 0.058(4) 0.034(4) 0.071(5) -0.031(3) -0.031(4) 0.028(3)
C12 0.078(7) 0.106(8) 0.269(14) -0.148(9) -0.090(9) 0.053(6)
C13 0.030(3) 0.031(3) 0.030(3) -0.013(2) -0.013(2) 0.000(2)
C14 0.032(3) 0.090(5) 0.022(3) -0.021(3) -0.011(2) 0.012(3)
C15 0.032(3) 0.043(3) 0.028(3) -0.013(3) -0.013(2) 0.002(3)
C16 0.026(3) 0.043(3) 0.031(3) -0.017(3) -0.012(2) 0.009(2)
N1 0.028(2) 0.025(2) 0.028(2) -0.0089(18) -0.0077(19) 0.0039(19)
N2 0.028(2) 0.032(3) 0.028(2) -0.009(2) -0.0115(19) 0.004(2)
N3 0.039(3) 0.029(3) 0.040(3) -0.012(2) -0.004(2) 0.005(2)
N4 0.059(4) 0.055(4) 0.087(4) -0.049(3) -0.054(3) 0.038(3)
N5 0.044(3) 0.034(3) 0.043(3) -0.008(2) -0.031(2) 0.006(2)
N6 0.033(3) 0.023(2) 0.040(3) -0.012(2) -0.020(2) 0.007(2)
N7 0.041(3) 0.020(2) 0.027(2) -0.0094(18) -0.013(2) 0.007(2)
N8 0.050(3) 0.023(2) 0.041(3) -0.017(2) -0.023(2) 0.012(2)
N9 0.072(4) 0.033(3) 0.040(3) -0.012(2) -0.032(3) 0.007(3)
N10 0.032(3) 0.030(2) 0.026(2) -0.0134(19) -0.0101(19) 0.004(2)
N11 0.031(3) 0.039(3) 0.026(2) -0.016(2) -0.012(2) 0.005(2)
N12 0.039(3) 0.112(6) 0.052(4) -0.036(4) -0.021(3) 0.010(3)

loop_
_atom_type_symbol
_atom_type_description
_atom_type_scat_dispersion_real
_atom_type_scat_dispersion_imag
_atom_type_scat_source
C C 0.0033 0.0016 'International Tables Vol C Tables 4.2.6.8 and 6.1.1.4'
H H 0.0000 0.0000 'International Tables Vol C Tables 4.2.6.8 and 6.1.1.4'
N N 0.0061 0.0033 'International Tables Vol C Tables 4.2.6.8 and 6.1.1.4'
O O 0.0106 0.0060 'International Tables Vol C Tables 4.2.6.8 and 6.1.1.4'
Mo Mo -1.6832 0.6857 'International Tables Vol C Tables 4.2.6.8 and 6.1.1.4'
Cu Cu 0.3201 1.2651 'International Tables Vol C Tables 4.2.6.8 and 6.1.1.4'

loop_
_geom_angle_atom_site_label_1
_geom_angle_atom_site_label_2
_geom_angle_atom_site_label_3
_geom_angle
_geom_angle_site_symmetry_1
_geom_angle_site_symmetry_3
O8 Mo1 O11 104.15(16) . .
O8 Mo1 O5 105.02(16) . .
O11 Mo1 O5 102.10(15) . .
O8 Mo1 O1 103.81(16) . .
O11 Mo1 O1 97.04(15) . .
O5 Mo1 O1 140.00(14) . .
O8 Mo1 O4 96.84(15) . .
O11 Mo1 O4 158.65(14) . .
O5 Mo1 O4 75.75(13) . .
O1 Mo1 O4 73.81(13) . .
O8 Mo1 O1 178.88(14) . 2_568
O11 Mo1 O1 74.76(13) . 2_568
O5 Mo1 O1 75.07(12) . 2_568
O1 Mo1 O1 76.64(14) . 2_568
O4 Mo1 O1 84.28(11) . 2_568
O9 Mo2 O3 104.46(18) . .
O9 Mo2 O4 104.46(16) . .
O3 Mo2 O4 96.90(16) . .
O9 Mo2 O6 102.26(16) . .
O3 Mo2 O6 96.13(16) . .
O4 Mo2 O6 146.17(14) . .
O9 Mo2 O1 155.65(15) . .
O3 Mo2 O1 99.87(15) . .
O4 Mo2 O1 73.05(13) . .
O6 Mo2 O1 74.02(13) . .
O9 Mo2 O11 84.80(15) . 2_568
O3 Mo2 O11 170.56(15) . 2_568
O4 Mo2 O11 82.28(13) . 2_568
O6 Mo2 O11 79.86(13) . 2_568
O1 Mo2 O11 70.85(11) . 2_568
O12 Mo3 O13 104.91(18) . .
O12 Mo3 O2 101.16(16) . .
O13 Mo3 O2 100.11(16) . .
O12 Mo3 O4 156.03(15) . 2_568
O13 Mo3 O4 92.08(15) . 2_568
O2 Mo3 O4 92.15(14) . 2_568
O12 Mo3 O5 93.25(15) . 2_568
O13 Mo3 O5 161.84(15) . 2_568
O2 Mo3 O5 76.34(13) . 2_568
O4 Mo3 O5 70.46(12) 2_568 2_568
O12 Mo3 N1 83.19(17) . .
O13 Mo3 N1 91.93(16) . .
O2 Mo3 N1 165.57(15) . .
O4 Mo3 N1 79.39(14) 2_568 .
O5 Mo3 N1 89.75(14) 2_568 .
O12 Mo3 Mo4 88.73(12) . .
O13 Mo3 Mo4 134.65(12) . .
O2 Mo3 Mo4 34.55(10) . .
O4 Mo3 Mo4 91.20(9) 2_568 .
O5 Mo3 Mo4 44.49(8) 2_568 .
N1 Mo3 Mo4 133.04(11) . .
O10 Mo4 O7 104.40(18) . .
O10 Mo4 O6 98.82(16) . .
O7 Mo4 O6 100.29(15) . .
O10 Mo4 O2 100.66(16) . .
O7 Mo4 O2 94.55(15) . .
O6 Mo4 O2 151.68(14) . .
O10 Mo4 O5 91.45(15) . 2_568
O7 Mo4 O5 162.40(15) . 2_568
O6 Mo4 O5 84.49(13) . 2_568
O2 Mo4 O5 74.69(12) . 2_568
O10 Mo4 O1 163.81(15) . .
O7 Mo4 O1 91.04(15) . .
O6 Mo4 O1 73.19(13) . .
O2 Mo4 O1 82.62(13) . .
O5 Mo4 O1 74.01(12) 2_568 .
O10 Mo4 Mo3 87.80(13) . .
O7 Mo4 Mo3 127.28(11) . .
O6 Mo4 Mo3 128.74(10) . .
O2 Mo4 Mo3 32.92(10) . .
O5 Mo4 Mo3 44.38(8) 2_568 .
O1 Mo4 Mo3 86.61(8) . .
Mo1 O1 Mo2 104.48(14) . .
Mo1 O1 Mo4 153.10(17) . .
Mo2 O1 Mo4 92.93(12) . .
Mo1 O1 Mo1 103.36(13) . 2_568
Mo2 O1 Mo1 96.17(11) . 2_568
Mo4 O1 Mo1 94.80(12) . 2_568
Mo3 O2 Mo4 112.53(16) . .
Mo2 O4 Mo3 149.23(17) . 2_568
Mo2 O4 Mo1 105.72(14) . .
Mo3 O4 Mo1 103.89(14) 2_568 .
Mo1 O5 Mo3 109.68(15) . 2_568
Mo1 O5 Mo4 114.78(15) . 2_568
Mo3 O5 Mo4 91.13(11) 2_568 2_568
Mo4 O6 Mo2 115.08(16) . .
Mo4 O7 Cu1 154.3(2) . .
Mo1 O11 Mo2 117.76(16) . 2_568
Mo3 O13 Cu2 151.6(2) . .
N6 Cu1 N6 180.000(2) 2_567 1_546
N6 Cu1 O7 89.96(16) 2_567 .
N6 Cu1 O7 90.04(16) 1_546 .
N6 Cu1 O7 90.04(16) 2_567 2_558
N6 Cu1 O7 89.96(16) 1_546 2_558
O7 Cu1 O7 180.000(1) . 2_558
N6 Cu1 OW1 88.98(16) 2_567 2_558
N6 Cu1 OW1 91.02(16) 1_546 2_558
O7 Cu1 OW1 95.78(14) . 2_558
O7 Cu1 OW1 84.22(14) 2_558 2_558
N6 Cu1 OW1 91.02(16) 2_567 .
N6 Cu1 OW1 88.98(16) 1_546 .
O7 Cu1 OW1 84.22(14) . .
O7 Cu1 OW1 95.78(14) 2_558 .
OW1 Cu1 OW1 180.000(1) 2_558 .
N7 Cu2 N7 180.000(1) 2_567 .
N7 Cu2 N10 89.30(18) 2_567 2_567
N7 Cu2 N10 90.70(18) . 2_567
N7 Cu2 N10 90.70(18) 2_567 .
N7 Cu2 N10 89.30(18) . .
N10 Cu2 N10 180.000(1) 2_567 .
N7 Cu2 O13 90.37(15) 2_567 2_567
N7 Cu2 O13 89.63(15) . 2_567
N10 Cu2 O13 86.98(15) 2_567 2_567
N10 Cu2 O13 93.02(15) . 2_567
N7 Cu2 O13 89.63(15) 2_567 .
N7 Cu2 O13 90.37(15) . .
N10 Cu2 O13 93.02(15) 2_567 .
N10 Cu2 O13 86.98(15) . .
O13 Cu2 O13 180.000(1) 2_567 .
N2 C1 N1 109.0(5) . .
N2 C1 H1A 125.5 . .
N1 C1 H1A 125.5 . .
N3 C2 N1 113.9(5) . .
N3 C2 H2A 123.1 . .
N1 C2 H2A 123.1 . .
N2 C3 C4 113.0(4) . .
N2 C3 H3A 109.0 . .
C4 C3 H3A 109.0 . .
N2 C3 H3B 109.0 . .
C4 C3 H3B 109.0 . .
H3A C3 H3B 107.8 . .
C3 C4 C5 114.1(5) . .
C3 C4 H4A 108.7 . .
C5 C4 H4A 108.7 . .
C3 C4 H4B 108.7 . .
C5 C4 H4B 108.7 . .
H4A C4 H4B 107.6 . .
C6 C5 C4 107.6(5) . .
C6 C5 H5A 110.2 . .
C4 C5 H5A 110.2 . .
C6 C5 H5B 110.2 . .
C4 C5 H5B 110.2 . .
H5A C5 H5B 108.5 . .
N5 C6 C5 114.6(5) . .
N5 C6 H6A 108.6 . .
C5 C6 H6A 108.6 . .
N5 C6 H6B 108.6 . .
C5 C6 H6B 108.6 . .
H6A C6 H6B 107.6 . .
N5 C7 N6 110.6(5) . .
N5 C7 H7A 124.7 . .
N6 C7 H7A 124.7 . .
N4 C8 N6 114.1(5) . .
N4 C8 H8A 123.0 . .
N6 C8 H8A 123.0 . .
N9 C9 N7 113.8(5) . .
N9 C9 H9A 123.1 . .
N7 C9 H9A 123.1 . .
N8 C10 N7 111.1(5) . .
N8 C10 H10A 124.4 . .
N7 C10 H10A 124.4 . .
C12 C11 N8 113.1(6) . .
C12 C11 H11A 109.0 . .
N8 C11 H11A 109.0 . .
C12 C11 H11B 109.0 . .
N8 C11 H11B 109.0 . .
H11A C11 H11B 107.8 . .
C12 C12 C11 132.3(12) 2_577 .
C12 C12 H12A 104.2 2_577 .
C11 C12 H12A 104.2 . .
C12 C12 H12B 104.2 2_577 .
C11 C12 H12B 104.2 . .
H12A C12 H12B 105.5 . .
N10 C13 N11 110.3(5) . .
N10 C13 H13A 124.9 . .
N11 C13 H13A 124.9 . .
N12 C14 N10 111.3(5) . .
N12 C14 H14A 124.3 . .
N10 C14 H14A 124.3 . .
N11 C15 C16 112.8(4) . .
N11 C15 H15A 109.0 . .
C16 C15 H15A 109.0 . .
N11 C15 H15B 109.0 . .
C16 C15 H15B 109.0 . .
H15A C15 H15B 107.8 . .
C16 C16 C15 110.5(6) 2_468 .
C16 C16 H16A 109.5 2_468 .
C15 C16 H16A 109.5 . .
C16 C16 H16B 109.5 2_468 .
C15 C16 H16B 109.5 . .
H16A C16 H16B 108.1 . .
C1 N1 C2 103.7(4) . .
C1 N1 Mo3 122.4(4) . .
C2 N1 Mo3 131.7(4) . .
C1 N2 N3 110.8(4) . .
C1 N2 C3 128.0(5) . .
N3 N2 C3 121.1(4) . .
C2 N3 N2 102.6(4) . .
C8 N4 N5 102.4(5) . .
C7 N5 N4 110.0(5) . .
C7 N5 C6 128.2(5) . .
N4 N5 C6 121.3(5) . .
C7 N6 C8 102.9(5) . .
C7 N6 Cu1 127.0(4) . 1_564
C8 N6 Cu1 129.9(4) . 1_564
C10 N7 C9 102.5(4) . .
C10 N7 Cu2 125.2(4) . .
C9 N7 Cu2 132.3(4) . .
C10 N8 N9 108.9(4) . .
C10 N8 C11 129.5(5) . .
N9 N8 C11 121.6(5) . .
C9 N9 N8 103.6(5) . .
C13 N10 C14 104.8(5) . .
C13 N10 Cu2 132.1(4) . .
C14 N10 Cu2 123.1(4) . .
C13 N11 N12 107.3(4) . .
C13 N11 C15 128.4(4) . .
N12 N11 C15 124.1(5) . .
C14 N12 N11 106.2(5) . .

loop_
_geom_bond_atom_site_label_1
_geom_bond_atom_site_label_2
_geom_bond_distance
_geom_bond_site_symmetry_2
Mo1 O8 1.701(3) .
Mo1 O11 1.745(3) .
Mo1 O5 1.900(3) .
Mo1 O1 1.926(3) .
Mo1 O4 2.179(3) .
Mo1 O1 2.479(3) 2_568
Mo2 O9 1.709(3) .
Mo2 O3 1.727(3) .
Mo2 O4 1.926(3) .
Mo2 O6 1.929(3) .
Mo2 O1 2.212(3) .
Mo2 O11 2.323(3) 2_568
Mo3 O12 1.708(4) .
Mo3 O13 1.713(3) .
Mo3 O2 1.879(3) .
Mo3 O4 2.121(3) 2_568
Mo3 O5 2.234(3) 2_568
Mo3 N1 2.245(4) .
Mo3 Mo4 3.1941(6) .
Mo4 O10 1.690(4) .
Mo4 O7 1.745(3) .
Mo4 O6 1.913(3) .
Mo4 O2 1.961(3) .
Mo4 O5 2.239(3) 2_568
Mo4 O1 2.259(3) .
OW1 Cu1 2.398(4) .
O1 Mo1 2.479(3) 2_568
O4 Mo3 2.121(3) 2_568
O5 Mo3 2.234(3) 2_568
O5 Mo4 2.239(3) 2_568
O7 Cu1 2.000(3) .
O11 Mo2 2.323(3) 2_568
O13 Cu2 2.373(3) .
Cu1 N6 1.977(4) 2_567
Cu1 N6 1.977(4) 1_546
Cu1 O7 2.000(3) 2_558
Cu1 OW1 2.398(4) 2_558
Cu2 N7 2.021(4) 2_567
Cu2 N7 2.021(4) .
Cu2 N10 2.031(4) 2_567
Cu2 N10 2.031(4) .
Cu2 O13 2.373(3) 2_567
C1 N2 1.319(7) .
C1 N1 1.339(6) .
C1 H1A 0.9300 .
C2 N3 1.316(7) .
C2 N1 1.354(7) .
C2 H2A 0.9300 .
C3 N2 1.460(6) .
C3 C4 1.530(7) .
C3 H3A 0.9700 .
C3 H3B 0.9700 .
C4 C5 1.531(7) .
C4 H4A 0.9700 .
C4 H4B 0.9700 .
C5 C6 1.511(8) .
C5 H5A 0.9700 .
C5 H5B 0.9700 .
C6 N5 1.472(7) .
C6 H6A 0.9700 .
C6 H6B 0.9700 .
C7 N5 1.314(7) .
C7 N6 1.320(6) .
C7 H7A 0.9300 .
C8 N4 1.315(7) .
C8 N6 1.360(7) .
C8 H8A 0.9300 .
C9 N9 1.301(7) .
C9 N7 1.366(6) .
C9 H9A 0.9300 .
C10 N8 1.317(7) .
C10 N7 1.320(7) .
C10 H10A 0.9300 .
C11 C12 1.445(10) .
C11 N8 1.472(7) .
C11 H11A 0.9700 .
C11 H11B 0.9700 .
C12 C12 1.281(16) 2_577
C12 H12A 0.9700 .
C12 H12B 0.9700 .
C13 N10 1.317(6) .
C13 N11 1.330(7) .
C13 H13A 0.9300 .
C14 N12 1.301(7) .
C14 N10 1.352(7) .
C14 H14A 0.9300 .
C15 N11 1.472(6) .
C15 C16 1.516(8) .
C15 H15A 0.9700 .
C15 H15B 0.9700 .
C16 C16 1.510(10) 2_468
C16 H16A 0.9700 .
C16 H16B 0.9700 .
N2 N3 1.362(6) .
N4 N5 1.363(7) .
N6 Cu1 1.977(4) 1_564
N8 N9 1.361(6) .
N11 N12 1.353(7) .
